data_2210090
loop_
_publ_author_name
'Luo, Shu-Ming'
'Wang, Cheng-Xin'
'Liu, Xiao-Xuan'
'Wei, Zan-Bin'
'Mi, Jin-Xiao'

_publ_section_title
;
 Diammonium sodium hexafluoroaluminate, (NH~4~)~2~NaAlF~6~
;
_journal_coeditor_code BI2037
_journal_issue 9
_journal_name_full 'Acta Crystallographica Section E'
_journal_page_first i179
_journal_page_last i181
_journal_paper_doi 10.1107/S1600536806029369
_journal_volume 62
_journal_year 2006
_chemical_formula_iupac '(N H4)2 Na Al F6'
_chemical_formula_structural '(N H4)2 Na Al F6'
_chemical_formula_sum 'Al F6 H8 N2 Na'
_chemical_formula_weight 200.05
_chemical_name_systematic
;
Diammonium sodium aluminium fluoride
;
_space_group_IT_number 225
_symmetry_cell_setting cubic
_symmetry_space_group_name_Hall '-F 4 2 3'
_symmetry_space_group_name_H-M 'F m -3 m'
_atom_sites_solution_hydrogens geom
_atom_sites_solution_primary direct
_atom_sites_solution_secondary difmap
_audit_creation_method SHELXL-97
_cell_angle_alpha 90.00
_cell_angle_beta 90.00
_cell_angle_gamma 90.00
_cell_formula_units_Z 4
_cell_length_a 8.3450(3)
_cell_length_b 8.3450(3)
_cell_length_c 8.3450(3)
_cell_measurement_reflns_used 1631
_cell_measurement_temperature 295(2)
_cell_measurement_theta_max 27.81
_cell_measurement_theta_min 4.23
_cell_volume 581.14(4)
_computing_cell_refinement 'SAINT (Bruker, 2001)'
_computing_data_collection 'SMART (Bruker, 2001)'
_computing_data_reduction SAINT
_computing_molecular_graphics 'DIAMOND (Brandenburg, 2004)'
_computing_publication_material SHELXL97
_computing_structure_refinement 'SHELXL97 (Sheldrick, 1997)'
_computing_structure_solution 'SHELXS97 (Sheldrick, 1997)'
_diffrn_ambient_temperature 295(2)
_diffrn_measured_fraction_theta_full 1.000
_diffrn_measured_fraction_theta_max 1.000
_diffrn_measurement_device_type 'Bruker SMART CCD'
_diffrn_measurement_method \w
_diffrn_radiation_monochromator graphite
_diffrn_radiation_source 'fine-focus sealed tube'
_diffrn_radiation_type MoK\a
_diffrn_radiation_wavelength 0.71073
_diffrn_reflns_av_R_equivalents 0.0268
_diffrn_reflns_av_sigmaI/netI 0.0091
_diffrn_reflns_limit_h_max 10
_diffrn_reflns_limit_h_min -10
_diffrn_reflns_limit_k_max 10
_diffrn_reflns_limit_k_min -10
_diffrn_reflns_limit_l_max 10
_diffrn_reflns_limit_l_min -10
_diffrn_reflns_number 1631
_diffrn_reflns_theta_full 27.81
_diffrn_reflns_theta_max 27.81
_diffrn_reflns_theta_min 4.23
_diffrn_standards_number 0
_exptl_absorpt_coefficient_mu 0.481
_exptl_absorpt_correction_T_max 0.954
_exptl_absorpt_correction_T_min 0.923
_exptl_absorpt_correction_type multi-scan
_exptl_absorpt_process_details '(SADABS; Sheldrick, 1996)'
_exptl_crystal_colour colourless
_exptl_crystal_density_diffrn 2.287
_exptl_crystal_density_method 'not measured'
_exptl_crystal_description prism
_exptl_crystal_F_000 400
_exptl_crystal_size_max 0.17
_exptl_crystal_size_mid 0.15
_exptl_crystal_size_min 0.10
_refine_diff_density_max 0.256
_refine_diff_density_min -0.400
_refine_ls_extinction_method none
_refine_ls_goodness_of_fit_ref 1.364
_refine_ls_hydrogen_treatment constr
_refine_ls_matrix_type full
_refine_ls_number_parameters 7
_refine_ls_number_reflns 56
_refine_ls_number_restraints 0
_refine_ls_restrained_S_all 1.364
_refine_ls_R_factor_all 0.0202
_refine_ls_R_factor_gt 0.0202
_refine_ls_shift/su_max 0.000
_refine_ls_shift/su_mean 0.000
_refine_ls_structure_factor_coef Fsqd
_refine_ls_weighting_details 'calc w=1/[\s^2^(Fo^2^)+(0.0254P)^2^+0.8143P] where P=(Fo^2^+2Fc^2^)/3'
_refine_ls_weighting_scheme calc
_refine_ls_wR_factor_gt 0.0522
_refine_ls_wR_factor_ref 0.0522
_reflns_number_gt 56
_reflns_number_total 56
_reflns_threshold_expression I>2\s(I)
_cod_data_source_file bi2037.cif
_cod_data_source_block I
_cod_depositor_comments
;

2019-09-30
Z value and formula fixed to values more according to usual
chemical conventions.                 miguel
;
_cod_original_formula_sum 'Al2 F12 H16 N4 Na2'
_cod_original_formula_weight 400.11
_cod_original_formula_units_Z 2
_cod_database_code 2210090
_cod_database_fobs_code 2210090

loop_
_symmetry_equiv_pos_as_xyz
'x, y, z'
'-x, -y, z'
'-x, y, -z'
'x, -y, -z'
'z, x, y'
'z, -x, -y'
'-z, -x, y'
'-z, x, -y'
'y, z, x'
'-y, z, -x'
'y, -z, -x'
'-y, -z, x'
'y, x, -z'
'-y, -x, -z'
'y, -x, z'
'-y, x, z'
'x, z, -y'
'-x, z, y'
'-x, -z, -y'
'x, -z, y'
'z, y, -x'
'z, -y, x'
'-z, y, x'
'-z, -y, -x'
'x, y+1/2, z+1/2'
'-x, -y+1/2, z+1/2'
'-x, y+1/2, -z+1/2'
'x, -y+1/2, -z+1/2'
'z, x+1/2, y+1/2'
'z, -x+1/2, -y+1/2'
'-z, -x+1/2, y+1/2'
'-z, x+1/2, -y+1/2'
'y, z+1/2, x+1/2'
'-y, z+1/2, -x+1/2'
'y, -z+1/2, -x+1/2'
'-y, -z+1/2, x+1/2'
'y, x+1/2, -z+1/2'
'-y, -x+1/2, -z+1/2'
'y, -x+1/2, z+1/2'
'-y, x+1/2, z+1/2'
'x, z+1/2, -y+1/2'
'-x, z+1/2, y+1/2'
'-x, -z+1/2, -y+1/2'
'x, -z+1/2, y+1/2'
'z, y+1/2, -x+1/2'
'z, -y+1/2, x+1/2'
'-z, y+1/2, x+1/2'
'-z, -y+1/2, -x+1/2'
'x+1/2, y, z+1/2'
'-x+1/2, -y, z+1/2'
'-x+1/2, y, -z+1/2'
'x+1/2, -y, -z+1/2'
'z+1/2, x, y+1/2'
'z+1/2, -x, -y+1/2'
'-z+1/2, -x, y+1/2'
'-z+1/2, x, -y+1/2'
'y+1/2, z, x+1/2'
'-y+1/2, z, -x+1/2'
'y+1/2, -z, -x+1/2'
'-y+1/2, -z, x+1/2'
'y+1/2, x, -z+1/2'
'-y+1/2, -x, -z+1/2'
'y+1/2, -x, z+1/2'
'-y+1/2, x, z+1/2'
'x+1/2, z, -y+1/2'
'-x+1/2, z, y+1/2'
'-x+1/2, -z, -y+1/2'
'x+1/2, -z, y+1/2'
'z+1/2, y, -x+1/2'
'z+1/2, -y, x+1/2'
'-z+1/2, y, x+1/2'
'-z+1/2, -y, -x+1/2'
'x+1/2, y+1/2, z'
'-x+1/2, -y+1/2, z'
'-x+1/2, y+1/2, -z'
'x+1/2, -y+1/2, -z'
'z+1/2, x+1/2, y'
'z+1/2, -x+1/2, -y'
'-z+1/2, -x+1/2, y'
'-z+1/2, x+1/2, -y'
'y+1/2, z+1/2, x'
'-y+1/2, z+1/2, -x'
'y+1/2, -z+1/2, -x'
'-y+1/2, -z+1/2, x'
'y+1/2, x+1/2, -z'
'-y+1/2, -x+1/2, -z'
'y+1/2, -x+1/2, z'
'-y+1/2, x+1/2, z'
'x+1/2, z+1/2, -y'
'-x+1/2, z+1/2, y'
'-x+1/2, -z+1/2, -y'
'x+1/2, -z+1/2, y'
'z+1/2, y+1/2, -x'
'z+1/2, -y+1/2, x'
'-z+1/2, y+1/2, x'
'-z+1/2, -y+1/2, -x'
'-x, -y, -z'
'x, y, -z'
'x, -y, z'
'-x, y, z'
'-z, -x, -y'
'-z, x, y'
'z, x, -y'
'z, -x, y'
'-y, -z, -x'
'y, -z, x'
'-y, z, x'
'y, z, -x'
'-y, -x, z'
'y, x, z'
'-y, x, -z'
'y, -x, -z'
'-x, -z, y'
'x, -z, -y'
'x, z, y'
'-x, z, -y'
'-z, -y, x'
'-z, y, -x'
'z, -y, -x'
'z, y, x'
'-x, -y+1/2, -z+1/2'
'x, y+1/2, -z+1/2'
'x, -y+1/2, z+1/2'
'-x, y+1/2, z+1/2'
'-z, -x+1/2, -y+1/2'
'-z, x+1/2, y+1/2'
'z, x+1/2, -y+1/2'
'z, -x+1/2, y+1/2'
'-y, -z+1/2, -x+1/2'
'y, -z+1/2, x+1/2'
'-y, z+1/2, x+1/2'
'y, z+1/2, -x+1/2'
'-y, -x+1/2, z+1/2'
'y, x+1/2, z+1/2'
'-y, x+1/2, -z+1/2'
'y, -x+1/2, -z+1/2'
'-x, -z+1/2, y+1/2'
'x, -z+1/2, -y+1/2'
'x, z+1/2, y+1/2'
'-x, z+1/2, -y+1/2'
'-z, -y+1/2, x+1/2'
'-z, y+1/2, -x+1/2'
'z, -y+1/2, -x+1/2'
'z, y+1/2, x+1/2'
'-x+1/2, -y, -z+1/2'
'x+1/2, y, -z+1/2'
'x+1/2, -y, z+1/2'
'-x+1/2, y, z+1/2'
'-z+1/2, -x, -y+1/2'
'-z+1/2, x, y+1/2'
'z+1/2, x, -y+1/2'
'z+1/2, -x, y+1/2'
'-y+1/2, -z, -x+1/2'
'y+1/2, -z, x+1/2'
'-y+1/2, z, x+1/2'
'y+1/2, z, -x+1/2'
'-y+1/2, -x, z+1/2'
'y+1/2, x, z+1/2'
'-y+1/2, x, -z+1/2'
'y+1/2, -x, -z+1/2'
'-x+1/2, -z, y+1/2'
'x+1/2, -z, -y+1/2'
'x+1/2, z, y+1/2'
'-x+1/2, z, -y+1/2'
'-z+1/2, -y, x+1/2'
'-z+1/2, y, -x+1/2'
'z+1/2, -y, -x+1/2'
'z+1/2, y, x+1/2'
'-x+1/2, -y+1/2, -z'
'x+1/2, y+1/2, -z'
'x+1/2, -y+1/2, z'
'-x+1/2, y+1/2, z'
'-z+1/2, -x+1/2, -y'
'-z+1/2, x+1/2, y'
'z+1/2, x+1/2, -y'
'z+1/2, -x+1/2, y'
'-y+1/2, -z+1/2, -x'
'y+1/2, -z+1/2, x'
'-y+1/2, z+1/2, x'
'y+1/2, z+1/2, -x'
'-y+1/2, -x+1/2, z'
'y+1/2, x+1/2, z'
'-y+1/2, x+1/2, -z'
'y+1/2, -x+1/2, -z'
'-x+1/2, -z+1/2, y'
'x+1/2, -z+1/2, -y'
'x+1/2, z+1/2, y'
'-x+1/2, z+1/2, -y'
'-z+1/2, -y+1/2, x'
'-z+1/2, y+1/2, -x'
'z+1/2, -y+1/2, -x'
'z+1/2, y+1/2, x'

loop_
_atom_site_type_symbol
_atom_site_label
_atom_site_fract_x
_atom_site_fract_y
_atom_site_fract_z
_atom_site_U_iso_or_equiv
_atom_site_adp_type
_atom_site_calc_flag
_atom_site_refinement_flags
_atom_site_occupancy
Al Al1 0.5000 0.5000 0.0000 0.0138(5) Uani d S 1
Na Na1 0.5000 0.5000 0.5000 0.0216(7) Uani d S 1
F F1 0.5000 0.5000 0.21750(19) 0.0231(5) Uani d S 1
N N1 0.2500 0.2500 0.2500 0.0201(9) Uani d S 1
H H1 0.1887 0.3113 0.3113 0.176 Uiso d S 1

loop_
_atom_site_aniso_label
_atom_site_aniso_U_11
_atom_site_aniso_U_22
_atom_site_aniso_U_33
_atom_site_aniso_U_12
_atom_site_aniso_U_13
_atom_site_aniso_U_23
Al1 0.0138(5) 0.0138(5) 0.0138(5) 0.000 0.000 0.000
Na1 0.0216(7) 0.0216(7) 0.0216(7) 0.000 0.000 0.000
F1 0.0268(7) 0.0268(7) 0.0156(9) 0.000 0.000 0.000
N1 0.0201(9) 0.0201(9) 0.0201(9) 0.000 0.000 0.000

loop_
_atom_type_symbol
_atom_type_description
_atom_type_scat_dispersion_real
_atom_type_scat_dispersion_imag
_atom_type_scat_source
N N 0.0061 0.0033 'International Tables Vol C Tables 4.2.6.8 and 6.1.1.4'
F F 0.0171 0.0103 'International Tables Vol C Tables 4.2.6.8 and 6.1.1.4'
Al Al 0.0645 0.0514 'International Tables Vol C Tables 4.2.6.8 and 6.1.1.4'
H H 0.0000 0.0000 'International Tables Vol C Tables 4.2.6.8 and 6.1.1.4'
Na Na 0.0362 0.0249 'International Tables Vol C Tables 4.2.6.8 and 6.1.1.4'

loop_
_geom_angle_atom_site_label_1
_geom_angle_atom_site_label_2
_geom_angle_atom_site_label_3
_geom_angle_site_symmetry_1
_geom_angle_site_symmetry_3
_geom_angle
_geom_angle_publ_flag
F1 Al1 F1 129_655 33_554 180.0 no
F1 Al1 F1 129_655 97_665 90.0 no
F1 Al1 F1 33_554 97_665 90.0 no
F1 Al1 F1 129_655 53_554 90.0 no
F1 Al1 F1 33_554 53_554 90.0 no
F1 Al1 F1 97_665 53_554 90.0 no
F1 Al1 F1 129_655 149_565 90.0 no
F1 Al1 F1 33_554 149_565 90.0 no
F1 Al1 F1 97_665 149_565 90.0 no
F1 Al1 F1 53_554 149_565 180.0 no
F1 Al1 F1 129_655 . 90.0 no
F1 Al1 F1 33_554 . 90.0 no
F1 Al1 F1 97_665 . 180.0 no
F1 Al1 F1 53_554 . 90.0 no
F1 Al1 F1 149_565 . 90.0 no
F1 Na1 F1 . 105_666 90.0 no
F1 Na1 F1 . 97_666 180.0 no
F1 Na1 F1 105_666 97_666 90.0 no
F1 Na1 F1 . 5 90.0 no
F1 Na1 F1 105_666 5 90.0 no
F1 Na1 F1 97_666 5 90.0 no
F1 Na1 F1 . 101_666 90.0 no
F1 Na1 F1 105_666 101_666 90.0 no
F1 Na1 F1 97_666 101_666 90.0 no
F1 Na1 F1 5 101_666 180.0 no
F1 Na1 F1 . 9 90.0 no
F1 Na1 F1 105_666 9 180.0 no
F1 Na1 F1 97_666 9 90.0 no
F1 Na1 F1 5 9 90.0 no
F1 Na1 F1 101_666 9 90.0 no
Al1 F1 Na1 . . 180.0 no

loop_
_geom_bond_atom_site_label_1
_geom_bond_atom_site_label_2
_geom_bond_site_symmetry_2
_geom_bond_distance
_geom_bond_publ_flag
Al1 F1 129_655 1.8151(16) yes
Al1 F1 33_554 1.8151(16) no
Al1 F1 97_665 1.8151(16) no
Al1 F1 53_554 1.8151(16) no
Al1 F1 149_565 1.8151(16) no
Al1 F1 . 1.8151(16) no
Na1 F1 . 2.3574(16) yes
Na1 F1 105_666 2.3574(16) no
Na1 F1 97_666 2.3574(16) no
Na1 F1 5 2.3574(16) no
Na1 F1 101_666 2.3574(16) no
Na1 F1 9 2.3574(16) no
F1 N1 73 2.9628(2) no
F1 N1 . 2.9628(2) no
F1 N1 145_565 2.9628(2) no
F1 N1 121_655 2.9628(2) no
N1 F1 57_454 2.9628(2) yes
N1 F1 29_544 2.9628(2) no
N1 F1 73_445 2.9628(2) no
N1 F1 9 2.9628(2) no
N1 F1 5 2.9628(2) no
N1 F1 177_556 2.9628(2) no
N1 F1 121_655 2.9628(2) no
N1 F1 145_565 2.9628(2) no
N1 F1 129_655 2.9628(2) no
N1 F1 173_556 2.9628(2) no
N1 F1 149_565 2.9628(2) no
N1 H1 . 0.886 no

loop_
_geom_hbond_atom_site_label_D
_geom_hbond_atom_site_label_H
_geom_hbond_atom_site_label_A
_geom_hbond_site_symmetry_A
_geom_hbond_distance_DH
_geom_hbond_distance_HA
_geom_hbond_distance_DA
_geom_hbond_angle_DHA
_geom_hbond_publ_flag
N1 H1 F1 5 0.886 2.240 2.9628(2) 139 yes
